data_4034621
loop_
_publ_author_name
'Li, Shi-Guang'
'Yuan, Minglei'
'Topic, Filip'
'Han, Zhengxu S.'
'Senanayake, Chris H.'
'Tsantrizos, Youla S.'

_publ_section_title
;
 Asymmetric Library Synthesis of P-Chiral t-Butyl-Substituted Secondary
 and Tertiary Phosphine Oxides.
;
_journal_issue 11
_journal_name_full 'The Journal of organic chemistry'
_journal_page_first 7291
_journal_page_last 7302
_journal_paper_doi 10.1021/acs.joc.9b00945
_journal_volume 84
_journal_year 2019
_chemical_absolute_configuration ad
_chemical_formula_moiety 'C19 H23 Cl N O4 P S'
_chemical_formula_sum 'C19 H23 Cl N O4 P S'
_chemical_formula_weight 427.86
_space_group_crystal_system hexagonal
_space_group_IT_number 169
_space_group_name_Hall 'P 61'
_space_group_name_H-M_alt 'P 61'
_atom_sites_solution_hydrogens geom
_atom_sites_solution_primary iterative
_atom_sites_solution_secondary difmap
_audit_creation_method SHELXL-2018/3
_cell_angle_alpha 90
_cell_angle_beta 90
_cell_angle_gamma 120
_cell_formula_units_Z 6
_cell_length_a 12.8491(3)
_cell_length_b 12.8491(3)
_cell_length_c 22.5713(5)
_cell_measurement_reflns_used 9880
_cell_measurement_temperature 253.0(1)
_cell_measurement_theta_max 80.01
_cell_measurement_theta_min 6.89
_cell_volume 3227.25(13)
_computing_cell_refinement 'Bruker APEX3'
_computing_data_collection 'Bruker APEX3'
_computing_data_reduction 'Bruker APEX3'
_computing_publication_material 'OLEX2 (Dolomanov et al., 2009) & WinGX (Farrugia, 2012)'
_computing_structure_refinement 'SHELXL-2018/3 (Sheldrick, 2015)'
_computing_structure_solution 'SHELXT 2014/5 (Sheldrick, 2015)'
_diffrn_ambient_environment N~2~
_diffrn_ambient_temperature 253.0(1)
_diffrn_detector CPAD
_diffrn_detector_type 'PHOTON II'
_diffrn_measured_fraction_theta_full 0.973
_diffrn_measured_fraction_theta_max 0.975
_diffrn_measurement_device 'four-circle diffractometer'
_diffrn_measurement_device_type 'Bruker D8 Venture, Dual, Cu at zero, PHOTON II'
_diffrn_measurement_method '\f and \w scans'
_diffrn_radiation_monochromator mirror
_diffrn_radiation_probe x-ray
_diffrn_radiation_type CuK\a
_diffrn_radiation_wavelength 1.54178
_diffrn_reflns_av_R_equivalents 0.0518
_diffrn_reflns_av_unetI/netI 0.0263
_diffrn_reflns_Laue_measured_fraction_full 0.973
_diffrn_reflns_Laue_measured_fraction_max 0.975
_diffrn_reflns_limit_h_max 16
_diffrn_reflns_limit_h_min -14
_diffrn_reflns_limit_k_max 16
_diffrn_reflns_limit_k_min -16
_diffrn_reflns_limit_l_max 27
_diffrn_reflns_limit_l_min -28
_diffrn_reflns_number 42140
_diffrn_reflns_point_group_measured_fraction_full 0.972
_diffrn_reflns_point_group_measured_fraction_max 0.970
_diffrn_reflns_theta_full 67.750
_diffrn_reflns_theta_max 80.672
_diffrn_reflns_theta_min 6.892
_diffrn_source 'micro-focus sealed X-ray tube'
_diffrn_source_type 'Incoatec Microfocus X-ray Source I\mS (Cu)'
_exptl_absorpt_coefficient_mu 3.384
_exptl_absorpt_correction_T_max 0.7543
_exptl_absorpt_correction_T_min 0.2686
_exptl_absorpt_correction_type multi-scan
_exptl_absorpt_process_details 'SADABS-2016/2 (Krause, Herbst-Irmer, Sheldrick & Stalke, 2015)'
_exptl_crystal_colour colourless
_exptl_crystal_density_diffrn 1.321
_exptl_crystal_density_method 'not measured'
_exptl_crystal_description prism
_exptl_crystal_F_000 1344
_exptl_crystal_size_max 0.990
_exptl_crystal_size_mid 0.224
_exptl_crystal_size_min 0.212
_refine_diff_density_max 0.190
_refine_diff_density_min -0.195
_refine_diff_density_rms 0.029
_refine_ls_abs_structure_details
;
 Flack x determined using 2130 quotients [(I+)-(I-)]/[(I+)+(I-)]
 (Parsons, Flack and Wagner, Acta Cryst. B69 (2013) 249-259).
;
_refine_ls_abs_structure_Flack -0.011(6)
_refine_ls_extinction_method none
_refine_ls_goodness_of_fit_ref 1.062
_refine_ls_hydrogen_treatment constr
_refine_ls_matrix_type full
_refine_ls_number_parameters 249
_refine_ls_number_reflns 4588
_refine_ls_number_restraints 43
_refine_ls_restrained_S_all 1.057
_refine_ls_R_factor_all 0.0313
_refine_ls_R_factor_gt 0.0306
_refine_ls_shift/su_max 0.000
_refine_ls_shift/su_mean 0.000
_refine_ls_structure_factor_coef Fsqd
_refine_ls_weighting_details 'w=1/[\s^2^(Fo^2^)+(0.0502P)^2^+0.3297P] where P=(Fo^2^+2Fc^2^)/3'
_refine_ls_weighting_scheme calc
_refine_ls_wR_factor_gt 0.0832
_refine_ls_wR_factor_ref 0.0842
_reflns_Friedel_coverage 0.938
_reflns_Friedel_fraction_full 0.972
_reflns_Friedel_fraction_max 0.964
_reflns_number_gt 4506
_reflns_number_total 4588
_reflns_threshold_expression 'I > 2\s(I)'
_cod_data_source_file jo9b00945_si_001.cif
_cod_data_source_block 2b_253K
_cod_original_cell_volume 3227.25(17)
_cod_database_code 4034621
_shelx_shelxl_version_number 2018/3
_shelx_space_group_comment
;
The symmetry employed for this shelxl refinement is uniquely defined
by the following loop, which should always be used as a source of
symmetry information in preference to the above space-group names.
They are only intended as comments.
;
_shelx_estimated_absorpt_t_min 0.135
_shelx_estimated_absorpt_t_max 0.534

loop_
_space_group_symop_operation_xyz
'x, y, z'
'-y, x-y, z+1/3'
'-x+y, -x, z+2/3'
'-x, -y, z+1/2'
'y, -x+y, z+5/6'
'x-y, x, z+1/6'

loop_
_atom_site_label
_atom_site_type_symbol
_atom_site_fract_x
_atom_site_fract_y
_atom_site_fract_z
_atom_site_U_iso_or_equiv
_atom_site_adp_type
_atom_site_occupancy
_atom_site_site_symmetry_order
_atom_site_calc_flag
_atom_site_refinement_flags_posn
_atom_site_refinement_flags_adp
C1A C 0.2467(2) 0.4109(3) 0.09646(11) 0.0527(5) Uani 1 1 d . .
C2A C 0.3029(2) 0.3447(2) 0.08533(10) 0.0503(5) Uani 1 1 d . .
C3A C 0.2388(3) 0.2351(3) 0.05677(12) 0.0630(7) Uani 1 1 d . .
H3A H 0.274144 0.187609 0.049221 0.076 Uiso 1 1 calc R U
C4A C 0.1217(3) 0.1969(4) 0.03955(14) 0.0773(10) Uani 1 1 d . .
C5A C 0.0679(3) 0.2631(4) 0.05022(16) 0.0805(10) Uani 1 1 d . .
H5A H -0.011727 0.234547 0.037905 0.097 Uiso 1 1 calc R U
C6A C 0.1302(3) 0.3727(4) 0.07924(14) 0.0704(8) Uani 1 1 d . .
H6A H 0.094136 0.419384 0.086896 0.084 Uiso 1 1 calc R U
C7A C 0.4725(3) 0.6858(2) 0.19572(12) 0.0606(7) Uani 1 1 d . .
C8A C 0.5418(5) 0.7156(3) 0.25423(19) 0.0943(14) Uani 1 1 d . .
H8A1 H 0.485630 0.679949 0.286801 0.141 Uiso 1 1 calc R U
H8A2 H 0.587691 0.802085 0.259328 0.141 Uiso 1 1 calc R U
H8A3 H 0.596056 0.683610 0.253635 0.141 Uiso 1 1 calc R U
C9A C 0.3849(4) 0.7351(3) 0.19795(18) 0.0809(10) Uani 1 1 d . .
H9A1 H 0.336181 0.711479 0.162317 0.121 Uiso 1 1 calc R U
H9A2 H 0.430258 0.822079 0.200588 0.121 Uiso 1 1 calc R U
H9A3 H 0.333204 0.702713 0.232357 0.121 Uiso 1 1 calc R U
C10A C 0.5592(3) 0.7399(3) 0.14309(17) 0.0712(8) Uani 1 1 d . .
H10A H 0.616266 0.711358 0.143599 0.107 Uiso 1 1 calc R U
H10B H 0.602119 0.826873 0.146083 0.107 Uiso 1 1 calc R U
H10C H 0.514020 0.715698 0.106355 0.107 Uiso 1 1 calc R U
C11A C 0.4325(2) 0.3963(2) 0.10324(11) 0.0483(5) Uani 1 1 d . .
H11A H 0.449073 0.329112 0.106430 0.058 Uiso 1 1 calc R U
C12A C 0.5178(3) 0.4842(3) 0.05720(13) 0.0656(8) Uani 1 1 d . .
H12A H 0.498322 0.547108 0.050594 0.098 Uiso 1 1 calc R U
H12B H 0.509425 0.441847 0.020336 0.098 Uiso 1 1 calc R U
H12C H 0.599819 0.519457 0.071312 0.098 Uiso 1 1 calc R U
C13A C 0.4269(2) 0.2624(2) 0.22841(12) 0.0526(5) Uani 1 1 d . .
C14A C 0.3256(4) 0.2303(3) 0.2621(2) 0.0822(11) Uani 1 1 d . .
H14A H 0.304726 0.288065 0.273176 0.099 Uiso 1 1 calc R U
C15A C 0.2553(4) 0.1119(4) 0.2794(3) 0.1018(16) Uani 1 1 d . .
H15A H 0.186603 0.089588 0.302642 0.122 Uiso 1 1 calc R U
C16A C 0.2841(4) 0.0253(3) 0.2633(2) 0.0837(10) Uani 1 1 d . .
C17A C 0.3842(5) 0.0602(4) 0.2298(2) 0.0915(12) Uani 1 1 d . .
H17A H 0.404218 0.002200 0.218008 0.110 Uiso 1 1 calc R U
C18A C 0.4577(4) 0.1786(3) 0.21250(18) 0.0744(9) Uani 1 1 d . .
H18A H 0.527566 0.200948 0.190216 0.089 Uiso 1 1 calc R U
C19A C 0.2035(6) -0.1043(4) 0.2822(3) 0.131(2) Uani 1 1 d . .
H19A H 0.129621 -0.139436 0.259453 0.196 Uiso 1 1 calc R U
H19B H 0.185030 -0.106918 0.324038 0.196 Uiso 1 1 calc R U
H19C H 0.244462 -0.149357 0.275261 0.196 Uiso 1 1 calc R U
Cl1A Cl 0.04053(10) 0.05764(14) 0.00475(6) 0.1259(6) Uani 1 1 d . .
N1A N 0.45174(17) 0.45369(18) 0.16335(9) 0.0450(4) Uani 1 1 d . .
O1A O 0.31297(18) 0.52137(18) 0.12466(9) 0.0565(4) Uani 1 1 d . .
O2A O 0.29420(18) 0.46382(16) 0.23531(9) 0.0562(4) Uani 1 1 d . .
O3A O 0.62637(17) 0.4251(2) 0.18187(11) 0.0696(5) Uani 1 1 d . .
O4A O 0.5369(2) 0.48416(19) 0.26325(9) 0.0651(5) Uani 1 1 d . .
P1A P 0.37727(5) 0.52469(5) 0.18628(3) 0.04579(15) Uani 1 1 d . .
S1A S 0.52307(5) 0.41476(6) 0.21133(3) 0.05090(16) Uani 1 1 d . .

loop_
_atom_site_aniso_label
_atom_site_aniso_U_11
_atom_site_aniso_U_22
_atom_site_aniso_U_33
_atom_site_aniso_U_23
_atom_site_aniso_U_13
_atom_site_aniso_U_12
C1A 0.0493(12) 0.0647(14) 0.0414(12) 0.0006(10) -0.0056(9) 0.0265(11)
C2A 0.0439(11) 0.0609(13) 0.0380(11) -0.0022(9) -0.0010(9) 0.0201(10)
C3A 0.0507(13) 0.0733(17) 0.0510(15) -0.0163(12) 0.0000(11) 0.0205(12)
C4A 0.0486(14) 0.096(2) 0.0539(16) -0.0266(15) -0.0042(12) 0.0111(15)
C5A 0.0455(14) 0.122(3) 0.0599(17) -0.0190(18) -0.0135(12) 0.0318(16)
C6A 0.0550(15) 0.103(2) 0.0568(16) -0.0050(15) -0.0099(12) 0.0428(16)
C7A 0.0757(17) 0.0399(11) 0.0552(15) 0.0046(10) -0.0027(13) 0.0208(12)
C8A 0.130(3) 0.0447(15) 0.073(2) -0.0090(14) -0.031(2) 0.0179(18)
C9A 0.108(3) 0.0507(15) 0.087(2) 0.0107(15) 0.021(2) 0.0419(17)
C10A 0.0690(18) 0.0485(14) 0.078(2) 0.0129(13) 0.0035(15) 0.0161(13)
C11A 0.0421(11) 0.0534(12) 0.0433(12) -0.0026(9) -0.0010(9) 0.0192(9)
C12A 0.0529(14) 0.0765(18) 0.0502(15) 0.0014(13) 0.0080(11) 0.0196(13)
C13A 0.0577(14) 0.0518(13) 0.0523(13) 0.0016(10) -0.0036(10) 0.0304(11)
C14A 0.080(2) 0.0570(16) 0.115(3) 0.0229(18) 0.034(2) 0.0383(16)
C15A 0.084(2) 0.064(2) 0.159(5) 0.037(2) 0.044(3) 0.0378(18)
C16A 0.092(2) 0.0499(16) 0.103(3) 0.0140(17) 0.001(2) 0.0310(16)
C17A 0.128(3) 0.0615(19) 0.098(3) 0.0058(18) 0.018(2) 0.057(2)
C18A 0.091(2) 0.0693(18) 0.079(2) 0.0104(15) 0.0174(17) 0.0516(18)
C19A 0.148(5) 0.052(2) 0.172(6) 0.027(3) 0.017(4) 0.035(3)
Cl1A 0.0719(5) 0.1333(10) 0.1127(9) -0.0740(8) -0.0119(5) 0.0066(6)
N1A 0.0439(9) 0.0457(9) 0.0428(9) 0.0001(7) -0.0059(7) 0.0203(8)
O1A 0.0616(10) 0.0569(10) 0.0539(10) 0.0031(8) -0.0094(8) 0.0319(8)
O2A 0.0629(11) 0.0488(9) 0.0564(10) 0.0058(8) 0.0109(8) 0.0276(8)
O3A 0.0450(9) 0.0799(13) 0.0807(14) 0.0126(11) -0.0012(9) 0.0289(9)
O4A 0.0733(13) 0.0602(11) 0.0553(11) -0.0048(8) -0.0219(9) 0.0286(9)
P1A 0.0508(3) 0.0394(3) 0.0434(3) 0.0028(2) -0.0016(2) 0.0197(2)
S1A 0.0446(3) 0.0519(3) 0.0516(3) 0.0029(2) -0.0090(2) 0.0207(2)

loop_
_atom_type_symbol
_atom_type_description
_atom_type_scat_dispersion_real
_atom_type_scat_dispersion_imag
_atom_type_scat_source
C C 0.0181 0.0091 'International Tables Vol C Tables 4.2.6.8 and 6.1.1.4'
H H 0.0000 0.0000 'International Tables Vol C Tables 4.2.6.8 and 6.1.1.4'
Cl Cl 0.3639 0.7018 'International Tables Vol C Tables 4.2.6.8 and 6.1.1.4'
N N 0.0311 0.0180 'International Tables Vol C Tables 4.2.6.8 and 6.1.1.4'
O O 0.0492 0.0322 'International Tables Vol C Tables 4.2.6.8 and 6.1.1.4'
P P 0.2955 0.4335 'International Tables Vol C Tables 4.2.6.8 and 6.1.1.4'
S S 0.3331 0.5567 'International Tables Vol C Tables 4.2.6.8 and 6.1.1.4'

loop_
_geom_angle_atom_site_label_1
_geom_angle_atom_site_label_2
_geom_angle_atom_site_label_3
_geom_angle
C6A C1A C2A 122.5(3)
C6A C1A O1A 119.6(3)
C2A C1A O1A 117.9(2)
C3A C2A C1A 118.8(2)
C3A C2A C11A 122.4(3)
C1A C2A C11A 118.8(2)
C2A C3A C4A 118.6(3)
C2A C3A H3A 120.7
C4A C3A H3A 120.7
C5A C4A C3A 122.1(3)
C5A C4A Cl1A 119.5(3)
C3A C4A Cl1A 118.5(3)
C4A C5A C6A 120.2(3)
C4A C5A H5A 119.9
C6A C5A H5A 119.9
C1A C6A C5A 117.9(3)
C1A C6A H6A 121.1
C5A C6A H6A 121.1
C8A C7A C10A 110.8(3)
C8A C7A C9A 108.7(3)
C10A C7A C9A 110.6(3)
C8A C7A P1A 111.3(2)
C10A C7A P1A 110.4(2)
C9A C7A P1A 104.9(2)
C7A C8A H8A1 109.5
C7A C8A H8A2 109.5
H8A1 C8A H8A2 109.5
C7A C8A H8A3 109.5
H8A1 C8A H8A3 109.5
H8A2 C8A H8A3 109.5
C7A C9A H9A1 109.5
C7A C9A H9A2 109.5
H9A1 C9A H9A2 109.5
C7A C9A H9A3 109.5
H9A1 C9A H9A3 109.5
H9A2 C9A H9A3 109.5
C7A C10A H10A 109.5
C7A C10A H10B 109.5
H10A C10A H10B 109.5
C7A C10A H10C 109.5
H10A C10A H10C 109.5
H10B C10A H10C 109.5
N1A C11A C2A 109.38(19)
N1A C11A C12A 111.8(2)
C2A C11A C12A 111.7(2)
N1A C11A H11A 107.9
C2A C11A H11A 107.9
C12A C11A H11A 107.9
C11A C12A H12A 109.5
C11A C12A H12B 109.5
H12A C12A H12B 109.5
C11A C12A H12C 109.5
H12A C12A H12C 109.5
H12B C12A H12C 109.5
C18A C13A C14A 120.7(3)
C18A C13A S1A 120.0(2)
C14A C13A S1A 119.1(2)
C13A C14A C15A 118.9(3)
C13A C14A H14A 120.5
C15A C14A H14A 120.5
C14A C15A C16A 121.4(4)
C14A C15A H15A 119.3
C16A C15A H15A 119.3
C17A C16A C15A 118.0(3)
C17A C16A C19A 122.1(4)
C15A C16A C19A 119.8(4)
C16A C17A C18A 122.1(3)
C16A C17A H17A 119.0
C18A C17A H17A 119.0
C13A C18A C17A 118.9(3)
C13A C18A H18A 120.5
C17A C18A H18A 120.5
C16A C19A H19A 109.5
C16A C19A H19B 109.5
H19A C19A H19B 109.5
C16A C19A H19C 109.5
H19A C19A H19C 109.5
H19B C19A H19C 109.5
C11A N1A S1A 115.05(16)
C11A N1A P1A 122.62(16)
S1A N1A P1A 120.67(12)
C1A O1A P1A 117.84(17)
O2A P1A O1A 114.36(12)
O2A P1A N1A 113.54(10)
O1A P1A N1A 98.17(10)
O2A P1A C7A 114.61(13)
O1A P1A C7A 100.16(12)
N1A P1A C7A 114.09(13)
O4A S1A O3A 120.23(14)
O4A S1A N1A 105.29(12)
O3A S1A N1A 107.30(12)
O4A S1A C13A 108.30(13)
O3A S1A C13A 107.96(14)
N1A S1A C13A 107.08(11)

loop_
_geom_bond_atom_site_label_1
_geom_bond_atom_site_label_2
_geom_bond_distance
C1A C6A 1.377(4)
C1A C2A 1.386(4)
C1A O1A 1.392(3)
C2A C3A 1.385(4)
C2A C11A 1.508(3)
C3A C4A 1.386(4)
C3A H3A 0.9400
C4A C5A 1.359(6)
C4A Cl1A 1.743(4)
C5A C6A 1.388(6)
C5A H5A 0.9400
C6A H6A 0.9400
C7A C8A 1.530(5)
C7A C10A 1.537(5)
C7A C9A 1.545(5)
C7A P1A 1.815(3)
C8A H8A1 0.9700
C8A H8A2 0.9700
C8A H8A3 0.9700
C9A H9A1 0.9700
C9A H9A2 0.9700
C9A H9A3 0.9700
C10A H10A 0.9700
C10A H10B 0.9700
C10A H10C 0.9700
C11A N1A 1.504(3)
C11A C12A 1.522(4)
C11A H11A 0.9900
C12A H12A 0.9700
C12A H12B 0.9700
C12A H12C 0.9700
C13A C18A 1.368(4)
C13A C14A 1.381(5)
C13A S1A 1.758(3)
C14A C15A 1.381(5)
C14A H14A 0.9400
C15A C16A 1.385(6)
C15A H15A 0.9400
C16A C17A 1.360(7)
C16A C19A 1.518(5)
C17A C18A 1.386(5)
C17A H17A 0.9400
C18A H18A 0.9400
C19A H19A 0.9700
C19A H19B 0.9700
C19A H19C 0.9700
N1A S1A 1.650(2)
N1A P1A 1.700(2)
O1A P1A 1.6074(19)
O2A P1A 1.4632(19)
O3A S1A 1.430(2)
O4A S1A 1.429(2)

loop_
_geom_torsion_atom_site_label_1
_geom_torsion_atom_site_label_2
_geom_torsion_atom_site_label_3
_geom_torsion_atom_site_label_4
_geom_torsion
C6A C1A C2A C3A -1.2(4)
O1A C1A C2A C3A -179.3(2)
C6A C1A C2A C11A 177.1(3)
O1A C1A C2A C11A -1.0(3)
C1A C2A C3A C4A 1.1(4)
C11A C2A C3A C4A -177.2(3)
C2A C3A C4A C5A -0.5(5)
C2A C3A C4A Cl1A -178.9(2)
C3A C4A C5A C6A -0.1(6)
Cl1A C4A C5A C6A 178.4(3)
C2A C1A C6A C5A 0.6(5)
O1A C1A C6A C5A 178.8(3)
C4A C5A C6A C1A 0.0(5)
C3A C2A C11A N1A -139.9(2)
C1A C2A C11A N1A 41.9(3)
C3A C2A C11A C12A 95.8(3)
C1A C2A C11A C12A -82.5(3)
C18A C13A C14A C15A -0.3(7)
S1A C13A C14A C15A -174.9(4)
C13A C14A C15A C16A -0.5(8)
C14A C15A C16A C17A 0.2(8)
C14A C15A C16A C19A -178.9(6)
C15A C16A C17A C18A 0.9(8)
C19A C16A C17A C18A 180.0(5)
C14A C13A C18A C17A 1.3(6)
S1A C13A C18A C17A 175.9(3)
C16A C17A C18A C13A -1.6(7)
C2A C11A N1A S1A 131.04(19)
C12A C11A N1A S1A -104.7(2)
C2A C11A N1A P1A -34.4(3)
C12A C11A N1A P1A 89.9(3)
C6A C1A O1A P1A 128.2(3)
C2A C1A O1A P1A -53.6(3)
C1A O1A P1A O2A -67.9(2)
C1A O1A P1A N1A 52.6(2)
C1A O1A P1A C7A 169.0(2)
C11A N1A P1A O2A 113.50(19)
S1A N1A P1A O2A -51.12(17)
C11A N1A P1A O1A -7.6(2)
S1A N1A P1A O1A -172.25(13)
C11A N1A P1A C7A -112.68(19)
S1A N1A P1A C7A 82.71(16)
C8A C7A P1A O2A 54.5(3)
C10A C7A P1A O2A 177.9(2)
C9A C7A P1A O2A -63.0(2)
C8A C7A P1A O1A 177.3(3)
C10A C7A P1A O1A -59.2(2)
C9A C7A P1A O1A 59.9(2)
C8A C7A P1A N1A -78.9(3)
C10A C7A P1A N1A 44.5(3)
C9A C7A P1A N1A 163.70(19)
C11A N1A S1A O4A 176.85(17)
P1A N1A S1A O4A -17.43(17)
C11A N1A S1A O3A 47.7(2)
P1A N1A S1A O3A -146.61(15)
C11A N1A S1A C13A -68.03(19)
P1A N1A S1A C13A 97.69(16)
C18A C13A S1A O4A -132.4(3)
C14A C13A S1A O4A 42.2(3)
C18A C13A S1A O3A -0.8(3)
C14A C13A S1A O3A 173.9(3)
C18A C13A S1A N1A 114.5(3)
C14A C13A S1A N1A -70.9(3)
